data_7219282
loop_
_publ_author_name
'Asatkar, Ashish K.'
'Panda, Snigdha'
'Zade, Sanjio S.'

_publ_section_title
;
 Bis(methyl)(thia/selena)salen Ag(i) complexes: counter-ion induced
 structural diversity
;
_journal_issue 8
_journal_name_full CrystEngComm
_journal_page_first 1856
_journal_paper_doi 10.1039/C4CE02377C
_journal_volume 17
_journal_year 2015
_chemical_formula_moiety 'C18 H20 Ag N2 Se2, Cl O4'
_chemical_formula_sum 'C18 H20 Ag Cl N2 O4 Se2'
_chemical_formula_weight 629.60
_chemical_name_systematic
; 
 ? 
;
_space_group_IT_number 14
_symmetry_cell_setting monoclinic
_symmetry_space_group_name_Hall '-P 2ybc'
_symmetry_space_group_name_H-M 'P 1 21/c 1'
_atom_sites_solution_hydrogens geom
_atom_sites_solution_primary direct
_atom_sites_solution_secondary difmap
_audit_creation_method SHELXL-97
_audit_update_record
;
2014-08-24 deposited with the CCDC.
2015-01-09 downloaded from the CCDC.
;
_cell_angle_alpha 90.00
_cell_angle_beta 102.906(4)
_cell_angle_gamma 90.00
_cell_formula_units_Z 4
_cell_length_a 10.488(2)
_cell_length_b 23.158(5)
_cell_length_c 8.6272(15)
_cell_measurement_reflns_used 4694
_cell_measurement_temperature 100
_cell_measurement_theta_max 24.57
_cell_measurement_theta_min 2.18
_cell_volume 2042.4(7)
_computing_cell_refinement 'Bruker SAINT'
_computing_data_collection 'Bruker SMART'
_computing_data_reduction 'Bruker SAINT'
_computing_molecular_graphics 'Bruker SHELXTL'
_computing_publication_material 'Bruker SHELXTL'
_computing_structure_refinement 'SHELXL-97 (Sheldrick, 2008)'
_computing_structure_solution 'SHELXS-97 (Sheldrick, 2008)'
_diffrn_ambient_temperature 100
_diffrn_measured_fraction_theta_full 0.997
_diffrn_measured_fraction_theta_max 0.997
_diffrn_radiation_monochromator graphite
_diffrn_radiation_source 'fine-focus sealed tube'
_diffrn_radiation_type MoK\a
_diffrn_radiation_wavelength 0.71073
_diffrn_reflns_av_R_equivalents 0.0751
_diffrn_reflns_av_sigmaI/netI 0.0425
_diffrn_reflns_limit_h_max 12
_diffrn_reflns_limit_h_min -12
_diffrn_reflns_limit_k_max 27
_diffrn_reflns_limit_k_min -26
_diffrn_reflns_limit_l_max 10
_diffrn_reflns_limit_l_min -9
_diffrn_reflns_number 28967
_diffrn_reflns_theta_full 25.11
_diffrn_reflns_theta_max 25.11
_diffrn_reflns_theta_min 1.76
_exptl_absorpt_coefficient_mu 4.709
_exptl_absorpt_correction_T_max 0.308
_exptl_absorpt_correction_T_min 0.265
_exptl_absorpt_correction_type multi-scan
_exptl_absorpt_process_details 'sadabs, bruker, 2008'
_exptl_crystal_colour colourless
_exptl_crystal_density_diffrn 2.047
_exptl_crystal_density_method 'not measured'
_exptl_crystal_description block
_exptl_crystal_F_000 1224.00
_exptl_crystal_size_max 0.30
_exptl_crystal_size_mid 0.30
_exptl_crystal_size_min 0.25
_refine_diff_density_max 0.488
_refine_diff_density_min -0.598
_refine_diff_density_rms 0.106
_refine_ls_extinction_coef 0.00094(9)
_refine_ls_extinction_expression Fc^*^=kFc[1+0.001xFc^2^\l^3^/sin(2\q)]^-1/4^
_refine_ls_extinction_method SHELXL
_refine_ls_goodness_of_fit_ref 1.038
_refine_ls_hydrogen_treatment constr
_refine_ls_matrix_type full
_refine_ls_number_parameters 256
_refine_ls_number_reflns 3643
_refine_ls_number_restraints 0
_refine_ls_restrained_S_all 1.038
_refine_ls_R_factor_all 0.0456
_refine_ls_R_factor_gt 0.0279
_refine_ls_shift/su_max 0.002
_refine_ls_shift/su_mean 0.000
_refine_ls_structure_factor_coef Fsqd
_refine_ls_weighting_details 'calc w=1/[\s^2^(Fo^2^)+(0.0096P)^2^+2.9117P] where P=(Fo^2^+2Fc^2^)/3'
_refine_ls_weighting_scheme calc
_refine_ls_wR_factor_gt 0.0496
_refine_ls_wR_factor_ref 0.0550
_reflns_number_gt 2868
_reflns_number_total 3643
_reflns_threshold_expression >2sigma(I)
_cod_data_source_file c4ce02377c2.cif
_cod_data_source_block added_by_encifer
_cod_depositor_comments
;
The following automatic conversions were performed:

'_symmetry_cell_setting' value 'Monoclinic' changed to 'monoclinic'
according to
/usr/data/users/saulius/crontab/automatic-downloads/rss-feeds/RSC/lib/dictionaries/cif_core.dic
dictionary named 'cif_core.dic' version 2.4.2 from 2011-04-26.

Automatic conversion script
Id: cif_fix_values 2935 2014-11-11 08:27:57Z andrius 

 Adding full bibliography for 7219279--7219283.cif.
;
_cod_original_cell_volume 2042.5(7)
_cod_original_sg_symbol_H-M P2(1)/c
_cod_database_code 7219282

loop_
_symmetry_equiv_pos_as_xyz
'x, y, z'
'-x, y+1/2, -z+1/2'
'-x, -y, -z'
'x, -y-1/2, z-1/2'

loop_
_atom_site_label
_atom_site_type_symbol
_atom_site_fract_x
_atom_site_fract_y
_atom_site_fract_z
_atom_site_U_iso_or_equiv
_atom_site_adp_type
_atom_site_occupancy
_atom_site_symmetry_multiplicity
_atom_site_calc_flag
_atom_site_refinement_flags
Ag1 Ag 0.26114(3) 0.303269(13) 1.12188(4) 0.02285(10) Uani 1 1 d .
Se2 Se 0.39478(4) 0.260944(16) 0.92458(5) 0.02033(11) Uani 1 1 d .
Se1 Se 0.27990(4) 0.413532(18) 1.18528(5) 0.02926(13) Uani 1 1 d .
Cl1 Cl 0.75815(9) 0.36523(4) 0.52806(12) 0.0237(2) Uani 1 1 d .
O1 O 0.8822(3) 0.36552(13) 0.4840(3) 0.0387(8) Uani 1 1 d .
O2 O 0.7203(3) 0.42378(12) 0.5473(4) 0.0353(7) Uani 1 1 d .
O3 O 0.6621(3) 0.33867(14) 0.4063(4) 0.0607(11) Uani 1 1 d .
O4 O 0.7694(3) 0.33395(12) 0.6747(3) 0.0296(7) Uani 1 1 d .
N2 N 0.1180(3) 0.24857(14) 1.2268(4) 0.0201(7) Uani 1 1 d .
N1 N 0.0292(3) 0.35842(15) 1.0791(4) 0.0300(9) Uani 1 1 d .
C17 C 0.3609(4) 0.32551(16) 0.7787(5) 0.0227(9) Uani 1 1 d .
C16 C 0.4636(4) 0.35840(17) 0.7490(6) 0.0315(11) Uani 1 1 d .
H17 H 0.5496 0.3478 0.7932 0.038 Uiso 1 1 calc R
C15 C 0.4380(5) 0.40674(18) 0.6538(6) 0.0371(12) Uani 1 1 d .
H16 H 0.5072 0.4281 0.6323 0.044 Uiso 1 1 calc R
C14 C 0.3115(5) 0.42387(17) 0.5903(5) 0.0335(11) Uani 1 1 d .
H15 H 0.2952 0.4575 0.5301 0.040 Uiso 1 1 calc R
C13 C 0.2083(4) 0.39062(17) 0.6168(5) 0.0248(9) Uani 1 1 d .
H14 H 0.1227 0.4020 0.5735 0.030 Uiso 1 1 calc R
C12 C 0.2316(4) 0.34039(16) 0.7077(4) 0.0186(9) Uani 1 1 d .
C11 C 0.1181(4) 0.30623(17) 0.7274(4) 0.0201(9) Uani 1 1 d .
H13 H 0.0436 0.3255 0.7408 0.024 Uiso 1 1 calc R
C18 C 0.5724(4) 0.27969(18) 1.0371(5) 0.0328(11) Uani 1 1 d .
H19 H 0.6312 0.2736 0.9678 0.049 Uiso 1 1 calc R
H20 H 0.5972 0.2553 1.1288 0.049 Uiso 1 1 calc R
H18 H 0.5762 0.3194 1.0700 0.049 Uiso 1 1 calc R
C1 C 0.4580(5) 0.4393(2) 1.2000(6) 0.0584(17) Uani 1 1 d .
H3 H 0.4833 0.4311 1.1019 0.088 Uiso 1 1 calc R
H1 H 0.5155 0.4193 1.2855 0.088 Uiso 1 1 calc R
H2 H 0.4636 0.4801 1.2199 0.088 Uiso 1 1 calc R
C2 C 0.1943(4) 0.45270(16) 0.9935(4) 0.0241(10) Uani 1 1 d .
C3 C 0.2592(4) 0.49691(17) 0.9331(5) 0.0284(10) Uani 1 1 d .
H4 H 0.3460 0.5050 0.9806 0.034 Uiso 1 1 calc R
C4 C 0.1958(4) 0.52873(18) 0.8033(5) 0.0311(11) Uani 1 1 d .
H5 H 0.2402 0.5581 0.7638 0.037 Uiso 1 1 calc R
C5 C 0.0681(4) 0.51732(19) 0.7326(5) 0.0325(11) Uani 1 1 d .
H6 H 0.0258 0.5388 0.6449 0.039 Uiso 1 1 calc R
C6 C 0.0022(4) 0.47399(19) 0.7915(5) 0.0286(10) Uani 1 1 d .
H7 H -0.0848 0.4667 0.7430 0.034 Uiso 1 1 calc R
C7 C 0.0631(4) 0.44063(17) 0.9229(4) 0.0242(10) Uani 1 1 d .
C8 C -0.0150(4) 0.39582(18) 0.9752(5) 0.0267(10) Uani 1 1 d .
H8 H -0.1040 0.3948 0.9285 0.032 Uiso 1 1 calc R
C9 C -0.0622(4) 0.31616(18) 1.1186(5) 0.0307(11) Uani 1 1 d .
H10 H -0.0953 0.2918 1.0270 0.037 Uiso 1 1 calc R
H9 H -0.1358 0.3362 1.1449 0.037 Uiso 1 1 calc R
C10 C 0.0038(4) 0.27886(18) 1.2582(5) 0.0248(10) Uani 1 1 d .
H11 H 0.0309 0.3030 1.3517 0.030 Uiso 1 1 calc R
H12 H -0.0584 0.2508 1.2802 0.030 Uiso 1 1 calc R

loop_
_atom_site_aniso_label
_atom_site_aniso_U_11
_atom_site_aniso_U_22
_atom_site_aniso_U_33
_atom_site_aniso_U_23
_atom_site_aniso_U_13
_atom_site_aniso_U_12
Ag1 0.01705(16) 0.01747(17) 0.0351(2) 0.00220(13) 0.00812(12) 0.00054(13)
Se2 0.0145(2) 0.0145(2) 0.0308(3) 0.00096(16) 0.00240(16) 0.00273(16)
Se1 0.0341(3) 0.0174(2) 0.0270(3) -0.00060(17) -0.01291(18) 0.00522(18)
Cl1 0.0182(5) 0.0194(5) 0.0292(6) -0.0011(4) -0.0041(4) 0.0007(4)
O1 0.0344(18) 0.052(2) 0.0328(19) 0.0085(15) 0.0138(14) 0.0205(15)
O2 0.0313(18) 0.0212(17) 0.056(2) 0.0022(14) 0.0152(15) 0.0058(13)
O3 0.069(3) 0.029(2) 0.056(2) 0.0095(16) -0.0473(18) -0.0182(17)
O4 0.0231(16) 0.0350(18) 0.0288(18) 0.0059(13) 0.0017(12) -0.0005(13)
N2 0.0121(17) 0.023(2) 0.026(2) -0.0064(14) 0.0068(13) -0.0045(13)
N1 0.0212(19) 0.032(2) 0.034(2) -0.0044(17) 0.0010(16) 0.0025(16)
C17 0.021(2) 0.015(2) 0.036(3) -0.0018(18) 0.0136(18) 0.0001(16)
C16 0.025(2) 0.021(2) 0.055(3) -0.003(2) 0.022(2) 0.0013(18)
C15 0.048(3) 0.018(2) 0.058(3) -0.003(2) 0.040(3) -0.005(2)
C14 0.063(3) 0.016(2) 0.032(3) 0.0032(18) 0.031(2) 0.007(2)
C13 0.038(2) 0.021(2) 0.018(2) 0.0003(17) 0.0135(18) 0.0110(19)
C12 0.025(2) 0.018(2) 0.017(2) -0.0016(16) 0.0132(17) 0.0026(17)
C11 0.017(2) 0.028(2) 0.015(2) 0.0054(17) 0.0037(15) 0.0099(17)
C18 0.018(2) 0.026(3) 0.049(3) -0.004(2) -0.0035(19) 0.0047(18)
C1 0.043(3) 0.030(3) 0.078(4) 0.028(3) -0.037(3) -0.016(2)
C2 0.033(2) 0.016(2) 0.017(2) -0.0059(16) -0.0068(17) 0.0133(18)
C3 0.034(3) 0.019(2) 0.027(3) -0.0059(18) -0.0053(19) 0.0068(18)
C4 0.046(3) 0.019(2) 0.025(3) 0.0014(18) 0.001(2) 0.011(2)
C5 0.043(3) 0.035(3) 0.016(2) -0.0025(19) -0.001(2) 0.027(2)
C6 0.025(2) 0.039(3) 0.017(2) -0.0094(19) -0.0040(18) 0.017(2)
C7 0.031(2) 0.025(2) 0.014(2) -0.0108(17) -0.0016(17) 0.0163(19)
C8 0.017(2) 0.032(3) 0.027(3) -0.016(2) -0.0015(17) 0.0107(19)
C9 0.016(2) 0.040(3) 0.036(3) -0.016(2) 0.0051(18) -0.0007(19)
C10 0.012(2) 0.033(3) 0.031(3) -0.0107(19) 0.0080(17) -0.0021(17)

loop_
_atom_type_symbol
_atom_type_description
_atom_type_scat_dispersion_real
_atom_type_scat_dispersion_imag
_atom_type_scat_source
C C 0.0033 0.0016 'International Tables Vol C Tables 4.2.6.8 and 6.1.1.4'
H H 0.0000 0.0000 'International Tables Vol C Tables 4.2.6.8 and 6.1.1.4'
N N 0.0061 0.0033 'International Tables Vol C Tables 4.2.6.8 and 6.1.1.4'
O O 0.0106 0.0060 'International Tables Vol C Tables 4.2.6.8 and 6.1.1.4'
Cl Cl 0.1484 0.1585 'International Tables Vol C Tables 4.2.6.8 and 6.1.1.4'
Se Se -0.0929 2.2259 'International Tables Vol C Tables 4.2.6.8 and 6.1.1.4'
Ag Ag -0.8971 1.1015 'International Tables Vol C Tables 4.2.6.8 and 6.1.1.4'

loop_
_geom_angle_atom_site_label_1
_geom_angle_atom_site_label_2
_geom_angle_atom_site_label_3
_geom_angle
_geom_angle_site_symmetry_1
_geom_angle_site_symmetry_3
N2 Ag1 Se1 118.81(8) . .
N2 Ag1 Se2 122.68(8) . .
Se1 Ag1 Se2 118.372(18) . .
N2 Ag1 Se2 67.10(8) . 4_566
Se1 Ag1 Se2 107.335(18) . 4_566
Se2 Ag1 Se2 99.374(17) . 4_566
C17 Se2 C18 99.66(18) . .
C17 Se2 Ag1 94.95(11) . .
C18 Se2 Ag1 100.56(13) . .
C17 Se2 Ag1 80.68(12) . 4_565
C18 Se2 Ag1 137.62(13) . 4_565
Ag1 Se2 Ag1 121.73(2) . 4_565
C2 Se1 C1 99.73(19) . .
C2 Se1 Ag1 106.40(11) . .
C1 Se1 Ag1 109.95(16) . .
O3 Cl1 O2 109.03(19) . .
O3 Cl1 O1 109.9(2) . .
O2 Cl1 O1 108.49(18) . .
O3 Cl1 O4 109.68(19) . .
O2 Cl1 O4 110.18(18) . .
O1 Cl1 O4 109.52(17) . .
C11 N2 C10 118.6(3) 4_566 .
C11 N2 Ag1 123.5(3) 4_566 .
C10 N2 Ag1 116.2(2) . .
C8 N1 C9 118.0(4) . .
C16 C17 C12 120.0(4) . .
C16 C17 Se2 120.4(3) . .
C12 C17 Se2 119.6(3) . .
C15 C16 C17 119.9(4) . .
C15 C16 H17 120.0 . .
C17 C16 H17 120.0 . .
C14 C15 C16 120.9(4) . .
C14 C15 H16 119.5 . .
C16 C15 H16 119.5 . .
C15 C14 C13 119.5(4) . .
C15 C14 H15 120.3 . .
C13 C14 H15 120.3 . .
C14 C13 C12 120.7(4) . .
C14 C13 H14 119.7 . .
C12 C13 H14 119.7 . .
C13 C12 C17 118.9(4) . .
C13 C12 C11 118.0(3) . .
C17 C12 C11 123.2(3) . .
N2 C11 C12 122.5(3) 4_565 .
N2 C11 H13 118.7 4_565 .
C12 C11 H13 118.7 . .
Se2 C18 H19 109.5 . .
Se2 C18 H20 109.5 . .
H19 C18 H20 109.5 . .
Se2 C18 H18 109.5 . .
H19 C18 H18 109.5 . .
H20 C18 H18 109.5 . .
Se1 C1 H3 109.5 . .
Se1 C1 H1 109.5 . .
H3 C1 H1 109.5 . .
Se1 C1 H2 109.5 . .
H3 C1 H2 109.5 . .
H1 C1 H2 109.5 . .
C3 C2 C7 119.8(4) . .
C3 C2 Se1 119.7(3) . .
C7 C2 Se1 120.2(3) . .
C4 C3 C2 120.6(4) . .
C4 C3 H4 119.7 . .
C2 C3 H4 119.7 . .
C5 C4 C3 120.3(4) . .
C5 C4 H5 119.8 . .
C3 C4 H5 119.8 . .
C4 C5 C6 119.8(4) . .
C4 C5 H6 120.1 . .
C6 C5 H6 120.1 . .
C5 C6 C7 121.5(4) . .
C5 C6 H7 119.2 . .
C7 C6 H7 119.2 . .
C6 C7 C2 117.9(4) . .
C6 C7 C8 117.2(4) . .
C2 C7 C8 125.0(4) . .
N1 C8 C7 124.6(4) . .
N1 C8 H8 117.7 . .
C7 C8 H8 117.7 . .
N1 C9 C10 111.0(3) . .
N1 C9 H10 109.4 . .
C10 C9 H10 109.4 . .
N1 C9 H9 109.4 . .
C10 C9 H9 109.4 . .
H10 C9 H9 108.0 . .
N2 C10 C9 111.9(3) . .
N2 C10 H11 109.2 . .
C9 C10 H11 109.2 . .
N2 C10 H12 109.2 . .
C9 C10 H12 109.2 . .
H11 C10 H12 107.9 . .

loop_
_geom_bond_atom_site_label_1
_geom_bond_atom_site_label_2
_geom_bond_distance
_geom_bond_site_symmetry_2
Ag1 N2 2.299(3) .
Ag1 Se1 2.6096(7) .
Ag1 Se2 2.6246(6) .
Ag1 Se2 3.0594(6) 4_566
Se2 C17 1.935(4) .
Se2 C18 1.947(4) .
Se2 Ag1 3.0595(6) 4_565
Se1 C2 1.924(4) .
Se1 C1 1.938(5) .
Cl1 O3 1.423(3) .
Cl1 O2 1.433(3) .
Cl1 O1 1.435(3) .
Cl1 O4 1.440(3) .
N2 C11 1.269(5) 4_566
N2 C10 1.465(5) .
N1 C8 1.259(5) .
N1 C9 1.463(5) .
C17 C16 1.389(5) .
C17 C12 1.401(5) .
C16 C15 1.379(6) .
C16 H17 0.9300 .
C15 C14 1.376(6) .
C15 H16 0.9300 .
C14 C13 1.388(6) .
C14 H15 0.9300 .
C13 C12 1.394(5) .
C13 H14 0.9300 .
C12 C11 1.470(5) .
C11 N2 1.269(5) 4_565
C11 H13 0.9300 .
C18 H19 0.9600 .
C18 H20 0.9600 .
C18 H18 0.9600 .
C1 H3 0.9600 .
C1 H1 0.9600 .
C1 H2 0.9600 .
C2 C3 1.394(6) .
C2 C7 1.403(5) .
C3 C4 1.380(5) .
C3 H4 0.9300 .
C4 C5 1.368(6) .
C4 H5 0.9300 .
C5 C6 1.379(6) .
C5 H6 0.9300 .
C6 C7 1.402(5) .
C6 H7 0.9300 .
C7 C8 1.455(6) .
C8 H8 0.9300 .
C9 C10 1.517(6) .
C9 H10 0.9700 .
C9 H9 0.9700 .
C10 H11 0.9700 .
C10 H12 0.9700 .
